data_4103352
loop_
_publ_author_name
'Malek Nechab'
'Damien Campolo'
'Julien Maury'
'Patricia Perfetti'
'Nicolas Vanthuyne'
'Didier Siri'
'Mich\`ele P. Bertrand'

_publ_section_title
;
 Memory of Chirality in Cascade Rearrangements of Enediynes
;
_journal_name_full 'Journal of the American Chemical Society'
_journal_page_first 14742
_journal_page_last 14744
_journal_paper_doi 10.1021/ja106668d
_journal_volume 132
_journal_year 2010
_chemical_compound_source 'synthesis as described'
_chemical_formula_moiety 'C32 H33 N1 O7 S2'
_chemical_formula_sum 'C32 H33 N O7 S2'
_chemical_formula_weight 607.71
_chemical_name_systematic
;
 ?
;
_space_group_IT_number 14
_symmetry_cell_setting monoclinic
_symmetry_Int_Tables_number 14
_symmetry_space_group_name_Hall '-P 2ybc'
_symmetry_space_group_name_H-M 'P 1 21/c 1'
_atom_sites_solution_hydrogens geom
_atom_sites_solution_primary direct
_atom_sites_solution_secondary difmap
_audit_conform_dict_location ftp://ftp.iucr.org/pub/cif_core.dic
_audit_conform_dict_name cif_core.dic
_audit_conform_dict_version 2.4
_audit_creation_date 2010-04-08T09:55:49-00:00
_audit_creation_method 'WinGX routine CIF_UPDATE'
_cell_angle_alpha 90
_cell_angle_beta 101.867(1)
_cell_angle_gamma 90
_cell_formula_units_Z 4
_cell_length_a 10.1812(2)
_cell_length_b 25.7846(6)
_cell_length_c 11.8057(3)
_cell_measurement_reflns_used 29857
_cell_measurement_temperature 293(2)
_cell_measurement_theta_max 28.66
_cell_measurement_theta_min 1.58
_cell_measurement_wavelength 0.71073
_cell_volume 3032.97(12)
_computing_molecular_graphics 'Ortep-3 for Windows (Farrugia, 1997)'
_computing_publication_material 'WinGX publication routines (Farrugia, 1999)'
_computing_structure_refinement 'SHELXL-97 (Sheldrick, 1997)'
_computing_structure_solution 'SHELXS-97 (Sheldrick, 1990)'
_diffrn_ambient_temperature 293(2)
_diffrn_measured_fraction_theta_full 0.961
_diffrn_measured_fraction_theta_max 0.961
_diffrn_measurement_device_type KappaCCD
_diffrn_measurement_method 'Omega + Phi scan'
_diffrn_radiation_monochromator graphite
_diffrn_radiation_probe x-ray
_diffrn_radiation_type MoK\a
_diffrn_radiation_wavelength 0.71073
_diffrn_reflns_av_R_equivalents 0.086
_diffrn_reflns_av_unetI/netI 0.0804
_diffrn_reflns_limit_h_max 13
_diffrn_reflns_limit_h_min 0
_diffrn_reflns_limit_k_max 34
_diffrn_reflns_limit_k_min 0
_diffrn_reflns_limit_l_max 15
_diffrn_reflns_limit_l_min -15
_diffrn_reflns_number 29857
_diffrn_reflns_theta_full 28.66
_diffrn_reflns_theta_max 28.66
_diffrn_reflns_theta_min 1.58
_diffrn_standards_number none
_exptl_absorpt_coefficient_mu 0.224
_exptl_absorpt_correction_type none
_exptl_crystal_colour colourless
_exptl_crystal_density_diffrn 1.331
_exptl_crystal_density_method 'not measured'
_exptl_crystal_description prism
_exptl_crystal_F_000 1280
_exptl_crystal_size_max 0.4
_exptl_crystal_size_mid 0.25
_exptl_crystal_size_min 0.1
_refine_diff_density_max 0.654
_refine_diff_density_min -0.861
_refine_diff_density_rms 0.231
_refine_ls_extinction_method none
_refine_ls_goodness_of_fit_ref 1.06
_refine_ls_hydrogen_treatment constr
_refine_ls_matrix_type full
_refine_ls_number_parameters 388
_refine_ls_number_reflns 7495
_refine_ls_number_restraints 0
_refine_ls_restrained_S_all 1.06
_refine_ls_R_factor_all 0.1602
_refine_ls_R_factor_gt 0.0728
_refine_ls_shift/su_max 0
_refine_ls_shift/su_mean 0
_refine_ls_structure_factor_coef Fsqd
_refine_ls_weighting_details 'calc w=1/[\s^2^(Fo^2^)+(0.1519P)^2^+0.0000P] where P=(Fo^2^+2Fc^2^)/3'
_refine_ls_weighting_scheme calc
_refine_ls_wR_factor_gt 0.1962
_refine_ls_wR_factor_ref 0.2628
_reflns_number_gt 3908
_reflns_number_total 7495
_reflns_threshold_expression >2sigma(I)
_cod_data_source_file ja106668d_si_003.cif
_cod_data_source_block oc1s1p
_cod_original_sg_symbol_H-M 'P 21/c'
_cod_database_code 4103352

loop_
_symmetry_equiv_pos_as_xyz
'x, y, z'
'-x, y+1/2, -z+1/2'
'-x, -y, -z'
'x, -y-1/2, z-1/2'

loop_
_atom_site_label
_atom_site_type_symbol
_atom_site_fract_x
_atom_site_fract_y
_atom_site_fract_z
_atom_site_U_iso_or_equiv
_atom_site_adp_type
_atom_site_occupancy
_atom_site_symmetry_multiplicity
_atom_site_calc_flag
_atom_site_refinement_flags
_atom_site_disorder_assembly
_atom_site_disorder_group
C1 C 0.7554(3) 0.96689(13) 0.7764(3) 0.0387(7) Uani 1 1 d . . .
C2 C 0.8035(3) 1.01688(13) 0.7836(3) 0.0428(8) Uani 1 1 d . . .
H2 H 0.8823 1.0243 0.7586 0.051 Uiso 1 1 calc R . .
C3 C 0.7353(3) 1.05717(13) 0.8283(3) 0.0449(8) Uani 1 1 d . . .
C4 C 0.7820(4) 1.10917(15) 0.8371(3) 0.0551(9) Uani 1 1 d . . .
H4 H 0.8608 1.1175 0.8129 0.066 Uiso 1 1 calc R . .
C5 C 0.7137(4) 1.14678(17) 0.8800(4) 0.0712(12) Uani 1 1 d . . .
H5 H 0.7463 1.1806 0.8865 0.085 Uiso 1 1 calc R . .
C6 C 0.5929(4) 1.13473(17) 0.9149(4) 0.0717(12) Uani 1 1 d . . .
H6 H 0.5458 1.1609 0.9434 0.086 Uiso 1 1 calc R . .
C7 C 0.5444(4) 1.08575(15) 0.9076(4) 0.0586(10) Uani 1 1 d . . .
H7 H 0.4649 1.0786 0.9318 0.07 Uiso 1 1 calc R . .
C8 C 0.6130(3) 1.04539(14) 0.8638(3) 0.0433(8) Uani 1 1 d . . .
C9 C 0.5650(3) 0.99386(13) 0.8520(3) 0.0436(8) Uani 1 1 d . . .
H9 H 0.4837 0.986 0.8722 0.052 Uiso 1 1 calc R . .
C10 C 0.6349(3) 0.95523(13) 0.8117(3) 0.0389(7) Uani 1 1 d . . .
C11 C 0.5794(4) 0.90091(14) 0.8065(3) 0.0510(9) Uani 1 1 d . . .
H11A H 0.5761 0.89 0.8845 0.061 Uiso 1 1 calc R . .
H11B H 0.4879 0.9015 0.7621 0.061 Uiso 1 1 calc R . .
C12 C 0.7294(3) 0.88227(14) 0.6680(3) 0.0420(8) Uani 1 1 d . . .
C13 C 0.8296(3) 0.92345(13) 0.7314(3) 0.0413(8) Uani 1 1 d . . .
H13 H 0.871 0.939 0.6716 0.05 Uiso 1 1 calc R . .
C14 C 0.4496(4) 0.79520(13) 0.6605(3) 0.0476(9) Uani 1 1 d . . .
C15 C 0.3289(4) 0.80959(14) 0.6895(4) 0.0555(10) Uani 1 1 d . . .
H15 H 0.3271 0.8217 0.7633 0.067 Uiso 1 1 calc R . .
C16 C 0.2125(4) 0.80548(15) 0.6069(4) 0.0644(11) Uani 1 1 d . . .
H16 H 0.1317 0.8152 0.626 0.077 Uiso 1 1 calc R . .
C17 C 0.2114(4) 0.78735(16) 0.4964(4) 0.0657(11) Uani 1 1 d . . .
C18 C 0.3326(4) 0.77302(16) 0.4711(4) 0.0650(11) Uani 1 1 d . . .
H18 H 0.3345 0.7608 0.3973 0.078 Uiso 1 1 calc R . .
C19 C 0.4508(4) 0.77625(15) 0.5517(3) 0.0555(10) Uani 1 1 d . . .
H19 H 0.5311 0.7657 0.5329 0.067 Uiso 1 1 calc R . .
C20 C 0.0840(4) 0.7841(2) 0.4058(5) 0.0986(17) Uani 1 1 d . . .
H20A H 0.0778 0.8137 0.3555 0.148 Uiso 1 1 calc R . .
H20B H 0.0083 0.7837 0.4427 0.148 Uiso 1 1 calc R . .
H20C H 0.0845 0.753 0.3614 0.148 Uiso 1 1 calc R . .
C21 C 0.6382(4) 0.91138(15) 0.5675(3) 0.0490(9) Uani 1 1 d . . .
C22 C 0.4311(4) 0.9130(2) 0.4383(4) 0.0869(15) Uani 1 1 d . . .
H22A H 0.4023 0.9477 0.4504 0.13 Uiso 1 1 calc R . .
H22B H 0.3541 0.8909 0.4168 0.13 Uiso 1 1 calc R . .
H22C H 0.4811 0.9131 0.3776 0.13 Uiso 1 1 calc R . .
C23 C 0.7987(4) 0.84162(15) 0.6056(3) 0.0535(9) Uani 1 1 d . . .
H23A H 0.8553 0.8201 0.6618 0.08 Uiso 1 1 calc R . .
H23B H 0.8522 0.8588 0.5588 0.08 Uiso 1 1 calc R . .
H23C H 0.7321 0.8206 0.5573 0.08 Uiso 1 1 calc R . .
C24 C 0.9050(3) 0.89139(14) 0.9701(3) 0.0436(8) Uani 1 1 d . . .
C25 C 0.8865(3) 0.93343(15) 1.0385(3) 0.0496(9) Uani 1 1 d . . .
H25 H 0.9042 0.9669 1.0166 0.06 Uiso 1 1 calc R . .
C26 C 0.8415(3) 0.92479(16) 1.1396(3) 0.0536(9) Uani 1 1 d . . .
H26 H 0.8294 0.9529 1.1859 0.064 Uiso 1 1 calc R . .
C27 C 0.8138(3) 0.87510(17) 1.1736(3) 0.0535(9) Uani 1 1 d . . .
C28 C 0.8322(4) 0.83401(16) 1.1037(3) 0.0581(10) Uani 1 1 d . . .
H28 H 0.8138 0.8005 1.1252 0.07 Uiso 1 1 calc R . .
C29 C 0.8777(4) 0.84156(15) 1.0015(3) 0.0522(9) Uani 1 1 d . . .
H29 H 0.8896 0.8135 0.9552 0.063 Uiso 1 1 calc R . .
C30 C 0.7661(4) 0.8668(2) 1.2851(3) 0.0793(14) Uani 1 1 d . . .
H30A H 0.8341 0.8783 1.349 0.119 Uiso 1 1 calc R . .
H30B H 0.7488 0.8306 1.2939 0.119 Uiso 1 1 calc R . .
H30C H 0.6853 0.8862 1.2831 0.119 Uiso 1 1 calc R . .
N1 N 0.6558(3) 0.86185(10) 0.7549(2) 0.0412(7) Uani 1 1 d . . .
O1 O 0.6975(3) 0.76739(10) 0.7344(2) 0.0633(7) Uani 1 1 d . . .
O2 O 0.5677(3) 0.79903(10) 0.8750(2) 0.0601(7) Uani 1 1 d . . .
O3 O 0.6784(3) 0.94495(12) 0.5135(2) 0.0722(8) Uani 1 1 d . . .
O4 O 0.5160(3) 0.89378(11) 0.5448(2) 0.0670(8) Uani 1 1 d . . .
O5 O 1.0562(2) 0.94557(11) 0.8642(2) 0.0586(7) Uani 1 1 d . . .
O6 O 1.0205(2) 0.85346(10) 0.8112(2) 0.0595(7) Uani 1 1 d . . .
S1 S 0.60096(9) 0.80216(3) 0.76321(8) 0.0478(3) Uani 1 1 d . . .
S2 S 0.96858(8) 0.90152(4) 0.84436(7) 0.0463(3) Uani 1 1 d . . .
C31 C 0.7764(11) 1.0439(4) 0.3579(10) 0.090(3) Uani 0.5 1 d P A 1
H31A H 0.7188 1.0731 0.3607 0.135 Uiso 0.5 1 calc PR A 1
H31B H 0.7265 1.0124 0.3596 0.135 Uiso 0.5 1 calc PR A 1
H31C H 0.8104 1.0452 0.2879 0.135 Uiso 0.5 1 calc PR A 1
C32 C 0.8854(8) 1.0453(5) 0.4550(8) 0.154(4) Uani 0.5 1 d P A 1
O7 O 0.9246(12) 1.0735(4) 0.5245(12) 0.156(5) Uani 0.5 1 d P A 1
O8 O 0.9519(5) 0.9996(3) 0.4499(6) 0.133(2) Uani 0.5 1 d P . 1
C33 C 0.8854(8) 1.0453(5) 0.4550(8) 0.154(4) Uani 0.5 1 d P B 2
H33A H 0.8687 1.0499 0.5315 0.231 Uiso 0.5 1 calc PR B 2
H33B H 0.8015 1.0445 0.4 0.231 Uiso 0.5 1 calc PR B 2
H33C H 0.9391 1.0735 0.437 0.231 Uiso 0.5 1 calc PR B 2
C34 C 0.9519(5) 0.9996(3) 0.4499(6) 0.133(2) Uani 0.5 1 d P . 2
H34A H 0.9923 0.9984 0.3823 0.159 Uiso 0.5 1 calc PR . 2
H34B H 0.8923 0.9702 0.4483 0.159 Uiso 0.5 1 calc PR . 2

loop_
_atom_site_aniso_label
_atom_site_aniso_U_11
_atom_site_aniso_U_22
_atom_site_aniso_U_33
_atom_site_aniso_U_23
_atom_site_aniso_U_13
_atom_site_aniso_U_12
C1 0.0487(18) 0.0348(19) 0.0344(17) 0.0022(14) 0.0124(14) 0.0007(14)
C2 0.0434(17) 0.041(2) 0.0444(19) 0.0039(15) 0.0092(15) 0.0004(15)
C3 0.0538(19) 0.038(2) 0.0410(18) 0.0011(15) 0.0045(15) -0.0003(16)
C4 0.058(2) 0.045(2) 0.059(2) 0.0010(18) 0.0059(18) -0.0042(18)
C5 0.087(3) 0.043(2) 0.081(3) -0.009(2) 0.011(2) 0.000(2)
C6 0.089(3) 0.045(3) 0.083(3) -0.014(2) 0.023(2) 0.014(2)
C7 0.066(2) 0.044(2) 0.069(3) -0.0081(19) 0.023(2) 0.0088(18)
C8 0.0502(18) 0.041(2) 0.0387(17) 0.0002(15) 0.0083(14) 0.0052(15)
C9 0.0487(18) 0.043(2) 0.0425(19) -0.0022(15) 0.0177(15) 0.0034(15)
C10 0.0476(17) 0.0375(19) 0.0330(16) -0.0014(14) 0.0114(14) -0.0008(14)
C11 0.062(2) 0.038(2) 0.061(2) -0.0105(17) 0.0318(19) -0.0068(17)
C12 0.0525(19) 0.042(2) 0.0351(17) -0.0004(14) 0.0177(14) 0.0035(15)
C13 0.0514(18) 0.041(2) 0.0362(17) 0.0040(14) 0.0196(14) -0.0006(15)
C14 0.065(2) 0.0274(18) 0.055(2) 0.0000(15) 0.0219(18) 0.0011(15)
C15 0.073(3) 0.039(2) 0.062(2) -0.0044(17) 0.029(2) -0.0011(18)
C16 0.055(2) 0.048(3) 0.093(3) 0.003(2) 0.022(2) 0.0002(19)
C17 0.073(3) 0.043(2) 0.078(3) -0.005(2) 0.007(2) -0.003(2)
C18 0.084(3) 0.052(3) 0.060(2) -0.014(2) 0.016(2) -0.011(2)
C19 0.065(2) 0.041(2) 0.063(2) -0.0101(18) 0.019(2) -0.0020(18)
C20 0.075(3) 0.096(4) 0.111(4) -0.009(3) -0.012(3) -0.010(3)
C21 0.060(2) 0.050(2) 0.0393(19) -0.0021(17) 0.0138(17) 0.0001(18)
C22 0.077(3) 0.101(4) 0.073(3) 0.030(3) -0.007(2) 0.001(3)
C23 0.065(2) 0.052(2) 0.050(2) -0.0084(17) 0.0269(18) 0.0036(18)
C24 0.0487(18) 0.044(2) 0.0376(18) 0.0019(15) 0.0084(14) 0.0010(15)
C25 0.057(2) 0.048(2) 0.0442(19) 0.0005(17) 0.0107(16) -0.0028(17)
C26 0.061(2) 0.059(3) 0.0398(19) -0.0039(17) 0.0088(16) 0.0047(19)
C27 0.059(2) 0.066(3) 0.0363(18) 0.0047(18) 0.0098(16) -0.0011(19)
C28 0.072(2) 0.056(3) 0.047(2) 0.0099(19) 0.0128(19) -0.007(2)
C29 0.069(2) 0.042(2) 0.046(2) 0.0010(16) 0.0126(17) -0.0007(18)
C30 0.089(3) 0.106(4) 0.050(2) 0.007(2) 0.031(2) -0.003(3)
N1 0.0579(16) 0.0342(16) 0.0364(14) 0.0012(12) 0.0213(12) 0.0017(12)
O1 0.0737(16) 0.0419(16) 0.0774(19) 0.0011(13) 0.0225(15) 0.0113(13)
O2 0.0872(18) 0.0496(17) 0.0476(15) 0.0085(12) 0.0235(14) -0.0092(13)
O3 0.0770(18) 0.084(2) 0.0549(16) 0.0287(15) 0.0116(14) -0.0118(16)
O4 0.0657(16) 0.067(2) 0.0635(17) 0.0236(14) 0.0019(13) -0.0065(14)
O5 0.0527(14) 0.0612(18) 0.0645(16) 0.0030(13) 0.0182(12) -0.0103(13)
O6 0.0676(16) 0.0574(18) 0.0569(16) -0.0019(13) 0.0208(13) 0.0202(13)
S1 0.0637(6) 0.0346(5) 0.0478(5) 0.0034(4) 0.0178(4) 0.0013(4)
S2 0.0492(5) 0.0468(6) 0.0461(5) 0.0019(4) 0.0172(4) 0.0050(4)
C31 0.100(7) 0.081(7) 0.100(8) 0.023(6) 0.048(7) 0.017(6)
C32 0.114(6) 0.223(13) 0.134(7) 0.017(8) 0.045(6) -0.055(7)
O7 0.173(10) 0.079(7) 0.200(12) -0.034(7) 0.004(9) 0.016(6)
O8 0.102(5) 0.122(5) 0.185(7) 0.027(5) 0.055(4) 0.000(4)
C33 0.114(6) 0.223(13) 0.134(7) 0.017(8) 0.045(6) -0.055(7)
C34 0.102(5) 0.122(5) 0.185(7) 0.027(5) 0.055(4) 0.000(4)

loop_
_atom_type_symbol
_atom_type_description
_atom_type_scat_dispersion_real
_atom_type_scat_dispersion_imag
_atom_type_scat_source
C C 0.0033 0.0016 'International Tables Vol C Tables 4.2.6.8 and 6.1.1.4'
H H 0 0 'International Tables Vol C Tables 4.2.6.8 and 6.1.1.4'
N N 0.0061 0.0033 'International Tables Vol C Tables 4.2.6.8 and 6.1.1.4'
O O 0.0106 0.006 'International Tables Vol C Tables 4.2.6.8 and 6.1.1.4'
S S 0.1246 0.1234 'International Tables Vol C Tables 4.2.6.8 and 6.1.1.4'

loop_
_geom_angle_atom_site_label_1
_geom_angle_atom_site_label_2
_geom_angle_atom_site_label_3
_geom_angle
_geom_angle_site_symmetry_3
C2 C1 C10 120.2(3) .
C2 C1 C13 121.4(3) .
C10 C1 C13 118.5(3) .
C1 C2 C3 121.2(3) .
C1 C2 H2 119.4 .
C3 C2 H2 119.4 .
C2 C3 C4 122.6(3) .
C2 C3 C8 118.7(3) .
C4 C3 C8 118.7(3) .
C5 C4 C3 120.9(4) .
C5 C4 H4 119.5 .
C3 C4 H4 119.5 .
C4 C5 C6 119.9(4) .
C4 C5 H5 120 .
C6 C5 H5 120 .
C7 C6 C5 121.1(4) .
C7 C6 H6 119.4 .
C5 C6 H6 119.4 .
C6 C7 C8 120.7(4) .
C6 C7 H7 119.7 .
C8 C7 H7 119.7 .
C7 C8 C9 122.9(3) .
C7 C8 C3 118.6(3) .
C9 C8 C3 118.5(3) .
C10 C9 C8 121.8(3) .
C10 C9 H9 119.1 .
C8 C9 H9 119.1 .
C9 C10 C1 119.7(3) .
C9 C10 C11 118.3(3) .
C1 C10 C11 121.9(3) .
N1 C11 C10 115.1(3) .
N1 C11 H11A 108.5 .
C10 C11 H11A 108.5 .
N1 C11 H11B 108.5 .
C10 C11 H11B 108.5 .
H11A C11 H11B 107.5 .
N1 C12 C23 115.9(3) .
N1 C12 C21 113.2(3) .
C23 C12 C21 103.1(3) .
N1 C12 C13 106.5(2) .
C23 C12 C13 112.1(3) .
C21 C12 C13 105.7(3) .
C1 C13 C12 110.5(2) .
C1 C13 S2 110.0(2) .
C12 C13 S2 118.3(2) .
C1 C13 H13 105.7 .
C12 C13 H13 105.7 .
S2 C13 H13 105.7 .
C19 C14 C15 120.1(4) .
C19 C14 S1 120.2(3) .
C15 C14 S1 119.7(3) .
C16 C15 C14 118.8(4) .
C16 C15 H15 120.6 .
C14 C15 H15 120.6 .
C15 C16 C17 122.2(4) .
C15 C16 H16 118.9 .
C17 C16 H16 118.9 .
C18 C17 C16 117.4(4) .
C18 C17 C20 120.7(4) .
C16 C17 C20 121.8(4) .
C19 C18 C17 122.0(4) .
C19 C18 H18 119 .
C17 C18 H18 119 .
C18 C19 C14 119.5(4) .
C18 C19 H19 120.3 .
C14 C19 H19 120.3 .
C17 C20 H20A 109.5 .
C17 C20 H20B 109.5 .
H20A C20 H20B 109.5 .
C17 C20 H20C 109.5 .
H20A C20 H20C 109.5 .
H20B C20 H20C 109.5 .
O3 C21 O4 124.1(3) .
O3 C21 C12 123.0(3) .
O4 C21 C12 112.8(3) .
O4 C22 H22A 109.5 .
O4 C22 H22B 109.5 .
H22A C22 H22B 109.5 .
O4 C22 H22C 109.5 .
H22A C22 H22C 109.5 .
H22B C22 H22C 109.5 .
C12 C23 H23A 109.5 .
C12 C23 H23B 109.5 .
H23A C23 H23B 109.5 .
C12 C23 H23C 109.5 .
H23A C23 H23C 109.5 .
H23B C23 H23C 109.5 .
C29 C24 C25 120.8(3) .
C29 C24 S2 119.6(3) .
C25 C24 S2 119.5(3) .
C26 C25 C24 119.0(3) .
C26 C25 H25 120.5 .
C24 C25 H25 120.5 .
C25 C26 C27 121.4(4) .
C25 C26 H26 119.3 .
C27 C26 H26 119.3 .
C28 C27 C26 118.3(3) .
C28 C27 C30 121.4(4) .
C26 C27 C30 120.3(4) .
C27 C28 C29 121.5(4) .
C27 C28 H28 119.3 .
C29 C28 H28 119.3 .
C24 C29 C28 118.9(4) .
C24 C29 H29 120.5 .
C28 C29 H29 120.5 .
C27 C30 H30A 109.5 .
C27 C30 H30B 109.5 .
H30A C30 H30B 109.5 .
C27 C30 H30C 109.5 .
H30A C30 H30C 109.5 .
H30B C30 H30C 109.5 .
C11 N1 C12 115.2(3) .
C11 N1 S1 113.5(2) .
C12 N1 S1 126.7(2) .
C21 O4 C22 115.6(3) .
O1 S1 O2 119.43(17) .
O1 S1 N1 108.37(15) .
O2 S1 N1 104.77(14) .
O1 S1 C14 108.71(16) .
O2 S1 C14 106.82(16) .
N1 S1 C14 108.27(15) .
O6 S2 O5 118.52(15) .
O6 S2 C24 108.85(16) .
O5 S2 C24 107.75(15) .
O6 S2 C13 110.06(16) .
O5 S2 C13 103.71(16) .
C24 S2 C13 107.37(15) .
C32 C31 H31A 109.5 .
C32 C31 H31B 109.5 .
H31A C31 H31B 109.5 .
C32 C31 H31C 109.5 .
H31A C31 H31C 109.5 .
H31B C31 H31C 109.5 .
O7 C32 O8 119.4(12) .
O7 C32 C31 135.8(15) .
O8 C32 C31 104.8(10) .
C32 O8 O8 102.8(9) 3_776

loop_
_geom_bond_atom_site_label_1
_geom_bond_atom_site_label_2
_geom_bond_distance
_geom_bond_site_symmetry_2
C1 C2 1.375(5) .
C1 C10 1.407(4) .
C1 C13 1.507(4) .
C2 C3 1.411(5) .
C2 H2 0.93 .
C3 C4 1.419(5) .
C3 C8 1.426(5) .
C4 C5 1.352(5) .
C4 H4 0.93 .
C5 C6 1.409(6) .
C5 H5 0.93 .
C6 C7 1.353(6) .
C6 H6 0.93 .
C7 C8 1.410(5) .
C7 H7 0.93 .
C8 C9 1.413(5) .
C9 C10 1.365(4) .
C9 H9 0.93 .
C10 C11 1.507(5) .
C11 N1 1.479(4) .
C11 H11A 0.97 .
C11 H11B 0.97 .
C12 N1 1.486(4) .
C12 C23 1.534(4) .
C12 C21 1.544(5) .
C12 C13 1.554(5) .
C13 S2 1.823(3) .
C13 H13 0.98 .
C14 C19 1.377(5) .
C14 C15 1.391(5) .
C14 S1 1.763(4) .
C15 C16 1.376(6) .
C15 H15 0.93 .
C16 C17 1.384(6) .
C16 H16 0.93 .
C17 C18 1.379(6) .
C17 C20 1.504(6) .
C18 C19 1.375(6) .
C18 H18 0.93 .
C19 H19 0.93 .
C20 H20A 0.96 .
C20 H20B 0.96 .
C20 H20C 0.96 .
C21 O3 1.196(4) .
C21 O4 1.299(4) .
C22 O4 1.458(5) .
C22 H22A 0.96 .
C22 H22B 0.96 .
C22 H22C 0.96 .
C23 H23A 0.96 .
C23 H23B 0.96 .
C23 H23C 0.96 .
C24 C29 1.382(5) .
C24 C25 1.387(5) .
C24 S2 1.757(3) .
C25 C26 1.382(5) .
C25 H25 0.93 .
C26 C27 1.389(5) .
C26 H26 0.93 .
C27 C28 1.380(5) .
C27 C30 1.508(5) .
C28 C29 1.391(5) .
C28 H28 0.93 .
C29 H29 0.93 .
C30 H30A 0.96 .
C30 H30B 0.96 .
C30 H30C 0.96 .
N1 S1 1.647(3) .
O1 S1 1.423(3) .
O2 S1 1.431(2) .
O5 S2 1.434(3) .
O6 S2 1.433(3) .
C31 C32 1.422(13) .
C31 H31A 0.96 .
C31 H31B 0.96 .
C31 H31C 0.96 .
C32 O7 1.108(12) .
C32 O8 1.366(13) .
O8 O8 1.372(13) 3_776
